data_4316715
loop_
_publ_author_name
'Martin M. Kimani'
'Julia L. Brumaghim'
'Don VanDerveer'

_publ_section_title
;
 Probing the Antioxidant Action of Selenium and Sulfur Using
 Cu(I)-Chalcogenone Tris(pyrazolyl)methane and -borate Complexes
;
_journal_name_full 'Inorganic Chemistry'
_journal_page_first 9200
_journal_page_last 9211
_journal_paper_doi 10.1021/ic100668b
_journal_volume 49
_journal_year 2010
_chemical_formula_moiety 'C15 H18 Cu N8 S, B F4'
_chemical_formula_sum 'C15 H18 B Cu F4 N8 S'
_chemical_formula_weight 492.78
_chemical_melting_point 471
_chemical_properties_physical 'air-sensitive, moisture-sensitive'
_space_group_IT_number 19
_symmetry_cell_setting orthorhombic
_symmetry_Int_Tables_number 19
_symmetry_space_group_name_Hall 'P 2ac 2ab'
_symmetry_space_group_name_H-M 'P 21 21 21'
_atom_sites_solution_hydrogens geom
_atom_sites_solution_primary direct
_atom_sites_solution_secondary difmap
_audit_creation_method SHELXL-97
_cell_angle_alpha 90.00
_cell_angle_beta 90.00
_cell_angle_gamma 90.00
_cell_formula_units_Z 4
_cell_length_a 9.7241(19)
_cell_length_b 11.335(2)
_cell_length_c 18.262(4)
_cell_measurement_reflns_used 16710
_cell_measurement_temperature 158.2
_cell_measurement_theta_max 26.72
_cell_measurement_theta_min 2.76
_cell_volume 2012.9(7)
_computing_cell_refinement 'CrystalClear (Rigaku/MSC,2006)'
_computing_data_collection 'CrystalClear (Rigaku/MSC,2006)'
_computing_data_reduction 'CrystalClear (Rigaku/MSC,2006)'
_computing_molecular_graphics 'SHELXTL 6.10 (Sheldrick,2008)'
_computing_publication_material 'SHELXTL 6.10 (Sheldrick,2008)'
_computing_structure_refinement 'SHELXTL 6.10 (Sheldrick,2008)'
_computing_structure_solution 'SHELXTL 6.10 (Sheldrick,2008)'
_diffrn_ambient_temperature 158.2
_diffrn_detector_area_resol_mean 14.6306
_diffrn_measured_fraction_theta_full 0.998
_diffrn_measured_fraction_theta_max 0.998
_diffrn_measurement_device_type 'Rigaku AFC8S'
_diffrn_measurement_method dtprofit.ref
_diffrn_radiation_monochromator graphite
_diffrn_radiation_probe x-ray
_diffrn_radiation_type MoK\a
_diffrn_radiation_wavelength 0.71073
_diffrn_reflns_av_R_equivalents 0.0250
_diffrn_reflns_av_sigmaI/netI 0.0284
_diffrn_reflns_limit_h_max 12
_diffrn_reflns_limit_h_min -8
_diffrn_reflns_limit_k_max 14
_diffrn_reflns_limit_k_min -14
_diffrn_reflns_limit_l_max 23
_diffrn_reflns_limit_l_min -23
_diffrn_reflns_number 16710
_diffrn_reflns_theta_full 26.72
_diffrn_reflns_theta_max 26.72
_diffrn_reflns_theta_min 2.76
_diffrn_source 'fine-focus sealed tube'
_diffrn_standards_decay_% 0
_diffrn_standards_interval_count 0
_diffrn_standards_interval_time 0
_diffrn_standards_number 0
_exptl_absorpt_coefficient_mu 1.245
_exptl_absorpt_correction_T_max 0.8162
_exptl_absorpt_correction_T_min 0.6989
_exptl_absorpt_correction_type multi-scan
_exptl_absorpt_process_details 'REQAB, CrystalClear'
_exptl_crystal_colour colorless
_exptl_crystal_density_diffrn 1.626
_exptl_crystal_density_method 'not measured'
_exptl_crystal_description chip
_exptl_crystal_F_000 1000
_exptl_crystal_size_max 0.31
_exptl_crystal_size_mid 0.26
_exptl_crystal_size_min 0.17
_refine_diff_density_max 0.766
_refine_diff_density_min -0.413
_refine_diff_density_rms 0.062
_refine_ls_abs_structure_details 'Flack H D (1983), Acta Cryst. A39, 876-881'
_refine_ls_abs_structure_Flack -0.003(13)
_refine_ls_extinction_coef 0.0037(9)
_refine_ls_extinction_expression Fc^*^=kFc[1+0.001xFc^2^\l^3^/sin(2\q)]^-1/4^
_refine_ls_extinction_method SHELXL
_refine_ls_goodness_of_fit_ref 1.137
_refine_ls_hydrogen_treatment constr
_refine_ls_matrix_type full
_refine_ls_number_parameters 274
_refine_ls_number_reflns 4255
_refine_ls_number_restraints 0
_refine_ls_restrained_S_all 1.137
_refine_ls_R_factor_all 0.0388
_refine_ls_R_factor_gt 0.0354
_refine_ls_shift/su_max 0.001
_refine_ls_shift/su_mean 0.000
_refine_ls_structure_factor_coef Fsqd
_refine_ls_weighting_details 'calc w=1/[\s^2^(Fo^2^)+(0.0469P)^2^+0.3386P] where P=(Fo^2^+2Fc^2^)/3'
_refine_ls_weighting_scheme calc
_refine_ls_wR_factor_gt 0.0845
_refine_ls_wR_factor_ref 0.0872
_reflns_number_gt 3982
_reflns_number_total 4255
_reflns_threshold_expression >2sigma(I)
_cod_data_source_file ic100668b_si_003_5.cif
_cod_data_source_block tpmdimt
_cod_database_code 4316715

loop_
_symmetry_equiv_pos_as_xyz
'x, y, z'
'-x+1/2, -y, z+1/2'
'-x, y+1/2, -z+1/2'
'x+1/2, -y+1/2, -z'

loop_
_atom_site_label
_atom_site_type_symbol
_atom_site_fract_x
_atom_site_fract_y
_atom_site_fract_z
_atom_site_U_iso_or_equiv
_atom_site_adp_type
_atom_site_occupancy
_atom_site_symmetry_multiplicity
_atom_site_calc_flag
_atom_site_refinement_flags
_atom_site_disorder_assembly
_atom_site_disorder_group
Cu Cu 0.75266(3) 0.73154(3) 0.825658(19) 0.03100(12) Uani 1 1 d . . .
S S 0.62740(6) 0.89330(5) 0.82295(4) 0.02685(15) Uani 1 1 d . . .
N1 N 0.3489(2) 0.8919(2) 0.84477(13) 0.0294(5) Uani 1 1 d . . .
N2 N 0.4126(3) 0.7745(2) 0.75775(13) 0.0308(5) Uani 1 1 d . . .
N3 N 0.9067(2) 0.7392(2) 0.90834(13) 0.0274(5) Uani 1 1 d . . .
N7 N 0.9901(2) 0.64345(19) 0.91050(12) 0.0233(4) Uani 1 1 d . . .
N5 N 0.9023(3) 0.6566(2) 0.75552(13) 0.0284(5) Uani 1 1 d . . .
N6 N 0.9782(2) 0.5694(2) 0.78780(12) 0.0252(5) Uani 1 1 d . . .
N4 N 0.7107(2) 0.5554(2) 0.85771(14) 0.0282(5) Uani 1 1 d . . .
N8 N 0.8259(3) 0.4952(2) 0.87877(13) 0.0254(5) Uani 1 1 d . . .
C1 C 0.4608(3) 0.8504(2) 0.80876(14) 0.0244(5) Uani 1 1 d . . .
C2 C 0.3509(4) 0.9743(3) 0.90601(19) 0.0404(7) Uani 1 1 d . . .
H2A H 0.4444 0.9922 0.9187 0.061 Uiso 1 1 calc R . .
H2B H 0.3055 0.9395 0.9474 0.061 Uiso 1 1 calc R . .
H2C H 0.3042 1.0456 0.8923 0.061 Uiso 1 1 calc R . .
C3 C 0.2323(3) 0.8414(3) 0.81603(18) 0.0402(7) Uani 1 1 d . . .
H3A H 0.1426 0.8552 0.8314 0.048 Uiso 1 1 calc R . .
C4 C 0.2708(3) 0.7688(3) 0.76191(18) 0.0404(7) Uani 1 1 d . . .
H4A H 0.2132 0.7233 0.7327 0.049 Uiso 1 1 calc R . .
C5 C 0.4993(4) 0.7100(3) 0.70558(18) 0.0404(8) Uani 1 1 d . . .
H5A H 0.5592 0.7644 0.6809 0.061 Uiso 1 1 calc R . .
H5B H 0.4421 0.6709 0.6703 0.061 Uiso 1 1 calc R . .
H5C H 0.5533 0.6526 0.7314 0.061 Uiso 1 1 calc R . .
C6 C 0.9558(3) 0.8112(2) 0.95927(15) 0.0292(6) Uani 1 1 d . . .
H6A H 0.9181 0.8844 0.9706 0.035 Uiso 1 1 calc R . .
C7 C 1.0707(3) 0.7633(3) 0.99368(16) 0.0355(6) Uani 1 1 d . . .
H7A H 1.1232 0.7975 1.0306 0.043 Uiso 1 1 calc R . .
C8 C 1.0902(3) 0.6548(3) 0.96158(15) 0.0307(6) Uani 1 1 d . . .
H8A H 1.1584 0.6003 0.9727 0.037 Uiso 1 1 calc R . .
C9 C 0.9417(3) 0.6546(3) 0.68561(15) 0.0302(6) Uani 1 1 d . . .
H9A H 0.9066 0.7043 0.6496 0.036 Uiso 1 1 calc R . .
C10 C 1.0419(3) 0.5688(3) 0.67292(16) 0.0323(6) Uani 1 1 d . . .
H10A H 1.0845 0.5510 0.6287 0.039 Uiso 1 1 calc R . .
C11 C 1.0643(3) 0.5164(2) 0.73960(16) 0.0293(6) Uani 1 1 d . . .
H11A H 1.1264 0.4562 0.7498 0.035 Uiso 1 1 calc R . .
C12 C 0.6065(3) 0.4925(3) 0.88382(17) 0.0332(6) Uani 1 1 d . . .
H12A H 0.5144 0.5115 0.8769 0.040 Uiso 1 1 calc R . .
C13 C 0.6529(3) 0.3935(3) 0.92321(17) 0.0360(7) Uani 1 1 d . . .
H13A H 0.5995 0.3373 0.9471 0.043 Uiso 1 1 calc R . .
C14 C 0.7942(3) 0.3977(3) 0.91879(15) 0.0296(6) Uani 1 1 d . . .
H14A H 0.8558 0.3442 0.9392 0.035 Uiso 1 1 calc R . .
C15 C 0.9622(3) 0.5416(2) 0.86458(14) 0.0228(5) Uani 1 1 d . . .
H15B H 1.0291 0.4802 0.8770 0.027 Uiso 1 1 calc R . .
F1 F 0.2609(3) 0.42967(19) 0.88548(11) 0.0543(6) Uani 1 1 d . . .
F2 F 0.1143(2) 0.3507(2) 0.96549(12) 0.0517(5) Uani 1 1 d . . .
B1 B 0.2526(4) 0.3646(2) 0.94988(16) 0.0281(6) Uani 1 1 d . . .
F4 F 0.3146(2) 0.25682(17) 0.94077(11) 0.0486(5) Uani 1 1 d . . .
F3 F 0.3160(3) 0.4260(2) 1.00488(14) 0.0643(7) Uani 1 1 d . . .

loop_
_atom_site_aniso_label
_atom_site_aniso_U_11
_atom_site_aniso_U_22
_atom_site_aniso_U_33
_atom_site_aniso_U_23
_atom_site_aniso_U_13
_atom_site_aniso_U_12
Cu 0.02279(18) 0.03154(18) 0.03869(19) 0.00398(14) -0.00123(16) 0.00701(15)
S 0.0171(3) 0.0237(3) 0.0397(4) 0.0007(3) -0.0011(3) 0.0012(2)
N1 0.0220(12) 0.0325(11) 0.0336(12) 0.0030(10) 0.0034(9) 0.0038(10)
N2 0.0302(13) 0.0299(11) 0.0323(12) -0.0012(10) -0.0019(10) -0.0012(11)
N3 0.0255(11) 0.0241(10) 0.0325(11) -0.0054(10) -0.0034(9) 0.0040(10)
N7 0.0231(11) 0.0233(10) 0.0235(10) -0.0020(9) -0.0038(9) 0.0026(9)
N5 0.0244(12) 0.0346(11) 0.0263(11) 0.0040(10) 0.0010(9) 0.0073(10)
N6 0.0215(11) 0.0297(11) 0.0244(11) -0.0009(9) 0.0022(9) 0.0056(9)
N4 0.0200(12) 0.0267(11) 0.0378(12) 0.0003(10) -0.0003(9) -0.0005(9)
N8 0.0246(12) 0.0241(10) 0.0273(11) 0.0011(9) -0.0004(9) 0.0014(9)
C1 0.0242(13) 0.0209(11) 0.0282(13) 0.0033(10) 0.0024(10) 0.0036(10)
C2 0.0390(19) 0.0403(16) 0.0419(17) -0.0077(14) 0.0060(15) 0.0109(15)
C3 0.0219(14) 0.0523(17) 0.0465(17) 0.0081(15) 0.0006(14) -0.0022(13)
C4 0.0311(16) 0.0453(16) 0.0449(16) 0.0046(14) -0.0090(13) -0.0127(15)
C5 0.049(2) 0.0380(16) 0.0339(15) -0.0084(13) -0.0024(14) 0.0076(15)
C6 0.0331(15) 0.0253(12) 0.0291(13) -0.0017(11) 0.0001(12) 0.0004(12)
C7 0.0436(17) 0.0297(13) 0.0332(14) -0.0038(12) -0.0087(13) -0.0021(14)
C8 0.0306(15) 0.0289(13) 0.0327(14) -0.0003(11) -0.0103(11) 0.0019(12)
C9 0.0301(14) 0.0366(14) 0.0240(13) 0.0034(11) 0.0005(11) -0.0062(12)
C10 0.0340(15) 0.0371(14) 0.0257(12) -0.0076(13) 0.0044(13) -0.0059(12)
C11 0.0264(14) 0.0295(12) 0.0321(14) -0.0065(11) 0.0059(12) 0.0036(12)
C12 0.0249(15) 0.0332(14) 0.0417(16) -0.0041(12) 0.0027(12) -0.0038(12)
C13 0.0381(17) 0.0349(14) 0.0352(15) 0.0011(12) 0.0026(13) -0.0083(14)
C14 0.0357(16) 0.0245(12) 0.0284(13) 0.0046(11) -0.0013(11) -0.0023(12)
C15 0.0199(12) 0.0255(12) 0.0231(12) -0.0011(10) -0.0026(10) 0.0048(10)
F1 0.0519(13) 0.0641(13) 0.0469(11) 0.0264(9) 0.0099(10) 0.0197(12)
F2 0.0282(10) 0.0564(12) 0.0704(14) 0.0216(11) 0.0044(9) 0.0033(9)
B1 0.0258(14) 0.0262(13) 0.0324(14) -0.0002(11) -0.0041(13) 0.0031(14)
F4 0.0587(13) 0.0337(9) 0.0535(11) -0.0001(9) 0.0071(10) 0.0149(9)
F3 0.0687(16) 0.0626(14) 0.0615(14) -0.0229(12) -0.0279(13) -0.0028(12)

loop_
_atom_type_symbol
_atom_type_description
_atom_type_scat_dispersion_real
_atom_type_scat_dispersion_imag
_atom_type_scat_source
C C 0.0033 0.0016 'International Tables Vol C Tables 4.2.6.8 and 6.1.1.4'
H H 0.0000 0.0000 'International Tables Vol C Tables 4.2.6.8 and 6.1.1.4'
B B 0.0013 0.0007 'International Tables Vol C Tables 4.2.6.8 and 6.1.1.4'
N N 0.0061 0.0033 'International Tables Vol C Tables 4.2.6.8 and 6.1.1.4'
F F 0.0171 0.0103 'International Tables Vol C Tables 4.2.6.8 and 6.1.1.4'
Cu Cu 0.3201 1.2651 'International Tables Vol C Tables 4.2.6.8 and 6.1.1.4'
S S 0.1246 0.1234 'International Tables Vol C Tables 4.2.6.8 and 6.1.1.4'

loop_
_geom_angle_atom_site_label_1
_geom_angle_atom_site_label_2
_geom_angle_atom_site_label_3
_geom_angle
_geom_angle_site_symmetry_1
_geom_angle_site_symmetry_3
_geom_angle_publ_flag
N5 Cu N4 85.48(10) . . ?
N5 Cu N3 87.82(9) . . ?
N4 Cu N3 88.73(9) . . ?
N5 Cu S 134.51(7) . . ?
N4 Cu S 133.15(7) . . ?
N3 Cu S 111.80(6) . . ?
C1 S Cu 106.88(9) . . ?
C1 N1 C3 109.4(2) . . ?
C1 N1 C2 125.7(3) . . ?
C3 N1 C2 124.9(3) . . ?
C1 N2 C4 109.7(3) . . ?
C1 N2 C5 124.4(3) . . ?
C4 N2 C5 125.8(3) . . ?
C6 N3 N7 104.9(2) . . ?
C6 N3 Cu 140.9(2) . . ?
N7 N3 Cu 114.16(16) . . ?
C8 N7 N3 112.0(2) . . ?
C8 N7 C15 127.4(2) . . ?
N3 N7 C15 120.5(2) . . ?
C9 N5 N6 104.2(2) . . ?
C9 N5 Cu 141.6(2) . . ?
N6 N5 Cu 113.60(16) . . ?
C11 N6 N5 112.0(2) . . ?
C11 N6 C15 126.9(2) . . ?
N5 N6 C15 121.2(2) . . ?
C12 N4 N8 104.9(2) . . ?
C12 N4 Cu 138.8(2) . . ?
N8 N4 Cu 112.93(17) . . ?
C14 N8 N4 111.7(2) . . ?
C14 N8 C15 126.8(2) . . ?
N4 N8 C15 121.2(2) . . ?
N2 C1 N1 106.0(2) . . ?
N2 C1 S 127.9(2) . . ?
N1 C1 S 126.0(2) . . ?
N1 C2 H2A 109.5 . . ?
N1 C2 H2B 109.5 . . ?
H2A C2 H2B 109.5 . . ?
N1 C2 H2C 109.5 . . ?
H2A C2 H2C 109.5 . . ?
H2B C2 H2C 109.5 . . ?
C4 C3 N1 107.9(3) . . ?
C4 C3 H3A 126.1 . . ?
N1 C3 H3A 126.1 . . ?
C3 C4 N2 106.9(3) . . ?
C3 C4 H4A 126.5 . . ?
N2 C4 H4A 126.5 . . ?
N2 C5 H5A 109.5 . . ?
N2 C5 H5B 109.5 . . ?
H5A C5 H5B 109.5 . . ?
N2 C5 H5C 109.5 . . ?
H5A C5 H5C 109.5 . . ?
H5B C5 H5C 109.5 . . ?
N3 C6 C7 111.5(3) . . ?
N3 C6 H6A 124.3 . . ?
C7 C6 H6A 124.3 . . ?
C8 C7 C6 105.5(3) . . ?
C8 C7 H7A 127.3 . . ?
C6 C7 H7A 127.3 . . ?
N7 C8 C7 106.2(3) . . ?
N7 C8 H8A 126.9 . . ?
C7 C8 H8A 126.9 . . ?
N5 C9 C10 111.8(3) . . ?
N5 C9 H9A 124.1 . . ?
C10 C9 H9A 124.1 . . ?
C11 C10 C9 105.3(3) . . ?
C11 C10 H10A 127.3 . . ?
C9 C10 H10A 127.3 . . ?
N6 C11 C10 106.7(3) . . ?
N6 C11 H11A 126.7 . . ?
C10 C11 H11A 126.7 . . ?
N4 C12 C13 111.6(3) . . ?
N4 C12 H12A 124.2 . . ?
C13 C12 H12A 124.2 . . ?
C14 C13 C12 105.2(3) . . ?
C14 C13 H13A 127.4 . . ?
C12 C13 H13A 127.4 . . ?
N8 C14 C13 106.6(3) . . ?
N8 C14 H14A 126.7 . . ?
C13 C14 H14A 126.7 . . ?
N6 C15 N8 110.6(2) . . ?
N6 C15 N7 111.5(2) . . ?
N8 C15 N7 110.9(2) . . ?
N6 C15 H15B 107.9 . . ?
N8 C15 H15B 107.9 . . ?
N7 C15 H15B 107.9 . . ?
F3 B1 F4 110.1(3) . . ?
F3 B1 F2 110.1(3) . . ?
F4 B1 F2 110.6(3) . . ?
F3 B1 F1 108.9(3) . . ?
F4 B1 F1 110.1(3) . . ?
F2 B1 F1 106.9(3) . . ?

loop_
_geom_bond_atom_site_label_1
_geom_bond_atom_site_label_2
_geom_bond_distance
_geom_bond_site_symmetry_2
_geom_bond_publ_flag
Cu N5 2.117(2) . ?
Cu N4 2.121(2) . ?
Cu N3 2.128(2) . ?
Cu S 2.2018(8) . ?
S C1 1.711(3) . ?
N1 C1 1.356(3) . ?
N1 C3 1.374(4) . ?
N1 C2 1.458(4) . ?
N2 C1 1.352(4) . ?
N2 C4 1.382(4) . ?
N2 C5 1.467(4) . ?
N3 C6 1.326(4) . ?
N3 N7 1.355(3) . ?
N7 C8 1.354(3) . ?
N7 C15 1.452(3) . ?
N5 C9 1.333(4) . ?
N5 N6 1.367(3) . ?
N6 C11 1.355(4) . ?
N6 C15 1.446(3) . ?
N4 C12 1.327(4) . ?
N4 N8 1.367(3) . ?
N8 C14 1.361(4) . ?
N8 C15 1.449(4) . ?
C2 H2A 0.9600 . ?
C2 H2B 0.9600 . ?
C2 H2C 0.9600 . ?
C3 C4 1.339(5) . ?
C3 H3A 0.9300 . ?
C4 H4A 0.9300 . ?
C5 H5A 0.9600 . ?
C5 H5B 0.9600 . ?
C5 H5C 0.9600 . ?
C6 C7 1.392(4) . ?
C6 H6A 0.9300 . ?
C7 C8 1.375(4) . ?
C7 H7A 0.9300 . ?
C8 H8A 0.9300 . ?
C9 C10 1.396(4) . ?
C9 H9A 0.9300 . ?
C10 C11 1.372(4) . ?
C10 H10A 0.9300 . ?
C11 H11A 0.9300 . ?
C12 C13 1.407(4) . ?
C12 H12A 0.9300 . ?
C13 C14 1.377(5) . ?
C13 H13A 0.9300 . ?
C14 H14A 0.9300 . ?
C15 H15B 0.9800 . ?
F1 B1 1.391(3) . ?
F2 B1 1.384(4) . ?
B1 F3 1.369(4) . ?
B1 F4 1.372(3) . ?
